data_4304515
loop_
_publ_author_name
'Azadeh Lalehzari'
'John Desper'
'Christopher J. Levy'

_publ_contact_author_address
;Kansas State University
Department of Chemistry
111 Willard Hall
Manhattan, KS 66506
;
_publ_contact_author_email clevy@ksu.edu
_publ_contact_author_fax '(785) 532-6666'
_publ_contact_author_name 'Christopher J. Levy'
_publ_contact_author_phone '(785) 532-6688'
_publ_section_title
;
Double-Stranded Monohelical Complexes from an Unsymmetrical Chiral
Schiff-Base Ligand
;
_journal_name_full 'Inorganic Chemistry'
_journal_page_first 1120
_journal_page_last 1126
_journal_paper_doi 10.1021/ic702015u
_journal_volume 47
_journal_year 2008
_chemical_absolute_configuration ad
_chemical_formula_moiety
;
(C14 H17 N2 O3)2 Zn
;
_chemical_formula_sum 'C28 H34 N4 O6 Zn'
_chemical_formula_weight 587.96
_chemical_name_systematic
;
AL-4-26/ZnCl2-R
;
_space_group_IT_number 4
_symmetry_cell_setting monoclinic
_symmetry_space_group_name_Hall 'P 2yb'
_symmetry_space_group_name_H-M 'P 1 21 1'
_atom_sites_solution_hydrogens geom
_atom_sites_solution_primary direct
_atom_sites_solution_secondary difmap
_audit_creation_method SHELXL-97
_cell_angle_alpha 90.00
_cell_angle_beta 94.8560(10)
_cell_angle_gamma 90.00
_cell_formula_units_Z 2
_cell_length_a 8.7802(7)
_cell_length_b 12.5067(10)
_cell_length_c 12.3400(10)
_cell_measurement_reflns_used 6062
_cell_measurement_temperature 100(2)
_cell_measurement_theta_max 28.25
_cell_measurement_theta_min 2.30
_cell_volume 1350.21(19)
_computing_cell_refinement 'Bruker XSCANS'
_computing_data_collection 'Bruker XSCANS'
_computing_data_reduction 'Bruker SHELXTL'
_computing_molecular_graphics 'Bruker SHELXTL'
_computing_publication_material 'Bruker SHELXTL'
_computing_structure_refinement 'SHELXL-97 (Sheldrick, 1997)'
_computing_structure_solution 'SHELXS-97 (Sheldrick, 1990)'
_diffrn_ambient_temperature 100(2)
_diffrn_measured_fraction_theta_full 0.976
_diffrn_measured_fraction_theta_max 0.976
_diffrn_measurement_device_type 'CCD area detector'
_diffrn_measurement_method 'phi and omega scans'
_diffrn_radiation_monochromator graphite
_diffrn_radiation_source 'fine-focus sealed tube'
_diffrn_radiation_type MoK\a
_diffrn_radiation_wavelength 0.71073
_diffrn_reflns_av_R_equivalents 0.0256
_diffrn_reflns_av_sigmaI/netI 0.0328
_diffrn_reflns_limit_h_max 11
_diffrn_reflns_limit_h_min -11
_diffrn_reflns_limit_k_max 16
_diffrn_reflns_limit_k_min -16
_diffrn_reflns_limit_l_max 16
_diffrn_reflns_limit_l_min -16
_diffrn_reflns_number 15953
_diffrn_reflns_theta_full 28.27
_diffrn_reflns_theta_max 28.27
_diffrn_reflns_theta_min 1.66
_exptl_absorpt_coefficient_mu 0.959
_exptl_absorpt_correction_T_max 0.9626
_exptl_absorpt_correction_T_min 0.6254
_exptl_absorpt_correction_type multi-scan
_exptl_absorpt_process_details SADABS
_exptl_crystal_colour pink
_exptl_crystal_density_diffrn 1.446
_exptl_crystal_density_method 'not measured'
_exptl_crystal_description needle
_exptl_crystal_F_000 616
_exptl_crystal_size_max 0.54
_exptl_crystal_size_mid 0.12
_exptl_crystal_size_min 0.04
_refine_diff_density_max 0.608
_refine_diff_density_min -0.204
_refine_diff_density_rms 0.060
_refine_ls_abs_structure_details 'Flack H D (1983), Acta Cryst. A39, 876-881'
_refine_ls_abs_structure_Flack 0.008(7)
_refine_ls_extinction_method none
_refine_ls_goodness_of_fit_ref 1.026
_refine_ls_hydrogen_treatment mixed
_refine_ls_matrix_type full
_refine_ls_number_parameters 370
_refine_ls_number_reflns 6375
_refine_ls_number_restraints 1
_refine_ls_restrained_S_all 1.026
_refine_ls_R_factor_all 0.0319
_refine_ls_R_factor_gt 0.0298
_refine_ls_shift/su_max 0.002
_refine_ls_shift/su_mean 0.000
_refine_ls_structure_factor_coef Fsqd
_refine_ls_weighting_details 'calc w=1/[\s^2^(Fo^2^)+(0.0400P)^2^+0.4000P] where P=(Fo^2^+2Fc^2^)/3'
_refine_ls_weighting_scheme calc
_refine_ls_wR_factor_gt 0.0707
_refine_ls_wR_factor_ref 0.0718
_reflns_Friedel_coverage 0.865
_reflns_number_gt 6102
_reflns_number_total 6375
_reflns_threshold_expression >2sigma(I)
_cod_data_source_file ic702015u-file003_6.cif
_cod_data_source_block al0610
_cod_depositor_comments
;
The following automatic conversions were performed:
'_symmetry_cell_setting' value 'Monoclinic' changed to 'monoclinic'
according to '/home/saulius/struct/CIF-dictionaries/cif_core.dic'
dictionary named 'cif_core.dic' version 2.4.1 from 2010-06-29.

Automatic conversion script
Id: cif_fix_enum 1527 2010-12-29 10:47:43Z saulius 
;
_cod_database_code 4304515

loop_
_symmetry_equiv_pos_as_xyz
'x, y, z'
'-x, y+1/2, -z'

loop_
_atom_site_label
_atom_site_type_symbol
_atom_site_fract_x
_atom_site_fract_y
_atom_site_fract_z
_atom_site_U_iso_or_equiv
_atom_site_adp_type
_atom_site_occupancy
_atom_site_symmetry_multiplicity
_atom_site_calc_flag
_atom_site_refinement_flags
_atom_site_disorder_assembly
_atom_site_disorder_group
Zn1 Zn 0.14098(2) 0.22160(2) 0.617574(16) 0.01416(6) Uani 1 1 d . . .
C11 C 0.2446(2) 0.28553(16) 0.39996(16) 0.0157(4) Uani 1 1 d . . .
H11 H 0.3453 0.2478 0.4088 0.019 Uiso 1 1 calc R . .
N11 N 0.21941(19) 0.33427(14) 0.50633(13) 0.0147(3) Uani 1 1 d . . .
C12 C 0.1216(2) 0.20015(16) 0.37480(16) 0.0171(4) Uani 1 1 d . . .
H12 H 0.0201 0.2365 0.3639 0.020 Uiso 1 1 calc R . .
N12 N 0.1205(2) 0.12868(15) 0.47066(15) 0.0176(4) Uani 1 1 d . . .
H12A H 0.194(3) 0.087(2) 0.477(2) 0.021 Uiso 1 1 d . . .
H12B H 0.048(3) 0.093(2) 0.469(2) 0.021 Uiso 1 1 d . . .
C13 C 0.1491(3) 0.13928(18) 0.27083(17) 0.0202(4) Uani 1 1 d . . .
H13A H 0.2473 0.1002 0.2814 0.024 Uiso 1 1 calc R . .
H13B H 0.0666 0.0862 0.2552 0.024 Uiso 1 1 calc R . .
C14 C 0.1534(2) 0.2155(3) 0.17439(15) 0.0249(4) Uani 1 1 d . . .
H14A H 0.1766 0.1748 0.1090 0.030 Uiso 1 1 calc R . .
H14B H 0.0521 0.2496 0.1592 0.030 Uiso 1 1 calc R . .
C15 C 0.2749(3) 0.3014(2) 0.19886(18) 0.0256(5) Uani 1 1 d . . .
H15A H 0.2720 0.3525 0.1375 0.031 Uiso 1 1 calc R . .
H15B H 0.3772 0.2676 0.2060 0.031 Uiso 1 1 calc R . .
C16 C 0.2497(3) 0.36180(18) 0.30338(17) 0.0214(4) Uani 1 1 d . . .
H16A H 0.1524 0.4020 0.2934 0.026 Uiso 1 1 calc R . .
H16B H 0.3335 0.4140 0.3189 0.026 Uiso 1 1 calc R . .
C21 C 0.2272(2) 0.51006(17) 0.81805(17) 0.0166(4) Uani 1 1 d . . .
C27 C 0.2026(2) 0.46759(18) 0.92789(17) 0.0184(4) Uani 1 1 d . . .
O27 O 0.1560(2) 0.36634(14) 0.93150(13) 0.0269(4) Uani 1 1 d . . .
H27 H 0.151(3) 0.346(3) 0.871(2) 0.032 Uiso 1 1 d . . .
O28 O 0.22316(18) 0.52052(13) 1.01046(13) 0.0237(3) Uani 1 1 d . . .
C22 C 0.2060(2) 0.44545(16) 0.72299(17) 0.0153(4) Uani 1 1 d . . .
O22 O 0.16461(18) 0.34514(12) 0.73151(12) 0.0183(3) Uani 1 1 d . . .
C23 C 0.2345(2) 0.49358(16) 0.62165(17) 0.0157(4) Uani 1 1 d . . .
C24 C 0.2778(2) 0.60161(18) 0.61889(18) 0.0202(4) Uani 1 1 d . . .
H24 H 0.2954 0.6331 0.5510 0.024 Uiso 1 1 calc R . .
C25 C 0.2957(3) 0.66344(17) 0.71179(19) 0.0230(5) Uani 1 1 d . . .
H25 H 0.3241 0.7365 0.7079 0.028 Uiso 1 1 calc R . .
C26 C 0.2713(2) 0.61663(17) 0.81120(18) 0.0205(4) Uani 1 1 d . . .
H26 H 0.2850 0.6582 0.8757 0.025 Uiso 1 1 calc R . .
C28 C 0.2388(2) 0.43507(17) 0.51988(17) 0.0161(4) Uani 1 1 d . . .
H28 H 0.2580 0.4757 0.4574 0.019 Uiso 1 1 calc R . .
C31 C 0.1540(2) 0.04187(16) 0.77963(16) 0.0154(4) Uani 1 1 d . . .
H31 H 0.1528 -0.0168 0.7245 0.018 Uiso 1 1 calc R . .
N31 N 0.04620(19) 0.12466(13) 0.73624(13) 0.0141(3) Uani 1 1 d . . .
C32 C 0.3151(2) 0.09093(16) 0.78857(16) 0.0152(4) Uani 1 1 d . . .
H32 H 0.3185 0.1492 0.8442 0.018 Uiso 1 1 calc R . .
N32 N 0.3435(2) 0.13901(15) 0.68246(15) 0.0163(3) Uani 1 1 d . . .
H32A H 0.366(3) 0.093(2) 0.642(2) 0.020 Uiso 1 1 d . . .
H32B H 0.414(3) 0.179(2) 0.696(2) 0.020 Uiso 1 1 d . . .
C33 C 0.4342(2) 0.00661(17) 0.82608(17) 0.0193(4) Uani 1 1 d . . .
H33A H 0.4366 -0.0494 0.7695 0.023 Uiso 1 1 calc R . .
H33B H 0.5364 0.0405 0.8349 0.023 Uiso 1 1 calc R . .
C34 C 0.3999(3) -0.0451(2) 0.93337(19) 0.0249(5) Uani 1 1 d . . .
H34A H 0.4758 -0.1019 0.9527 0.030 Uiso 1 1 calc R . .
H34B H 0.4081 0.0092 0.9919 0.030 Uiso 1 1 calc R . .
C35 C 0.2395(3) -0.09300(18) 0.92386(19) 0.0230(5) Uani 1 1 d . . .
H35A H 0.2170 -0.1229 0.9951 0.028 Uiso 1 1 calc R . .
H35B H 0.2347 -0.1522 0.8704 0.028 Uiso 1 1 calc R . .
C36 C 0.1191(2) -0.00890(17) 0.88798(17) 0.0182(4) Uani 1 1 d . . .
H36A H 0.1178 0.0473 0.9444 0.022 Uiso 1 1 calc R . .
H36B H 0.0169 -0.0427 0.8798 0.022 Uiso 1 1 calc R . .
C41 C -0.3135(2) 0.35441(16) 0.62316(16) 0.0156(4) Uani 1 1 d . . .
C47 C -0.3256(2) 0.41140(17) 0.51650(17) 0.0173(4) Uani 1 1 d . . .
O47 O -0.22316(18) 0.38529(13) 0.44893(12) 0.0215(3) Uani 1 1 d . . .
H47 H -0.164(3) 0.338(2) 0.488(2) 0.026 Uiso 1 1 d . . .
O48 O -0.42189(17) 0.48065(13) 0.49343(13) 0.0231(3) Uani 1 1 d . . .
C42 C -0.1955(2) 0.27854(15) 0.64681(17) 0.0146(4) Uani 1 1 d . . .
O42 O -0.09603(17) 0.25859(12) 0.57474(11) 0.0168(3) Uani 1 1 d . . .
C43 C -0.18963(19) 0.2246(2) 0.74866(14) 0.0151(3) Uani 1 1 d . . .
C44 C -0.2992(2) 0.24841(16) 0.82097(16) 0.0169(4) Uani 1 1 d . . .
H44 H -0.2974 0.2103 0.8876 0.020 Uiso 1 1 calc R . .
C45 C -0.4103(2) 0.32565(18) 0.79858(17) 0.0190(4) Uani 1 1 d . . .
H45 H -0.4811 0.3422 0.8502 0.023 Uiso 1 1 calc R . .
C46 C -0.4162(2) 0.37815(17) 0.69990(17) 0.0172(4) Uani 1 1 d . . .
H46 H -0.4918 0.4315 0.6840 0.021 Uiso 1 1 calc R . .
C48 C -0.0761(2) 0.14322(16) 0.78277(16) 0.0153(4) Uani 1 1 d . . .
H48 H -0.0945 0.1008 0.8442 0.018 Uiso 1 1 calc R . .

loop_
_atom_site_aniso_label
_atom_site_aniso_U_11
_atom_site_aniso_U_22
_atom_site_aniso_U_33
_atom_site_aniso_U_23
_atom_site_aniso_U_13
_atom_site_aniso_U_12
Zn1 0.01603(10) 0.01311(10) 0.01354(10) 0.00090(10) 0.00247(7) -0.00006(10)
C11 0.0152(9) 0.0178(10) 0.0141(9) -0.0006(7) 0.0018(7) -0.0001(8)
N11 0.0127(8) 0.0174(9) 0.0144(8) -0.0005(7) 0.0026(6) 0.0012(7)
C12 0.0167(9) 0.0190(13) 0.0154(9) 0.0012(7) 0.0008(7) -0.0008(7)
N12 0.0183(9) 0.0153(9) 0.0193(9) 0.0024(7) 0.0028(7) -0.0020(7)
C13 0.0222(11) 0.0230(11) 0.0157(10) -0.0025(8) 0.0021(8) -0.0033(9)
C14 0.0313(10) 0.0296(11) 0.0138(8) -0.0034(11) 0.0010(7) -0.0029(12)
C15 0.0315(12) 0.0310(12) 0.0150(10) 0.0017(9) 0.0056(9) -0.0057(10)
C16 0.0271(11) 0.0222(11) 0.0149(10) 0.0020(8) 0.0026(8) -0.0057(9)
C21 0.0137(9) 0.0164(10) 0.0196(10) -0.0017(8) 0.0013(7) 0.0024(8)
C27 0.0157(10) 0.0215(11) 0.0185(10) -0.0027(8) 0.0036(8) 0.0025(8)
O27 0.0438(11) 0.0232(9) 0.0142(7) -0.0022(6) 0.0051(7) -0.0071(7)
O28 0.0254(8) 0.0257(8) 0.0202(8) -0.0069(6) 0.0033(6) -0.0004(7)
C22 0.0124(9) 0.0156(10) 0.0180(10) -0.0016(8) 0.0008(7) 0.0030(7)
O22 0.0258(8) 0.0123(7) 0.0170(7) -0.0007(6) 0.0035(6) -0.0029(6)
C23 0.0118(9) 0.0141(9) 0.0210(10) 0.0007(8) 0.0004(7) 0.0020(7)
C24 0.0195(10) 0.0171(10) 0.0236(11) 0.0041(8) -0.0002(8) 0.0017(8)
C25 0.0271(11) 0.0127(10) 0.0290(12) 0.0001(8) 0.0012(9) -0.0010(8)
C26 0.0235(11) 0.0155(10) 0.0222(11) -0.0046(8) -0.0002(8) 0.0021(8)
C28 0.0122(9) 0.0201(10) 0.0159(10) 0.0041(8) 0.0005(7) 0.0003(7)
C31 0.0157(10) 0.0138(9) 0.0167(10) -0.0006(8) 0.0017(7) 0.0015(7)
N31 0.0160(8) 0.0123(8) 0.0137(8) 0.0002(6) 0.0001(6) 0.0003(6)
C32 0.0168(10) 0.0147(9) 0.0142(9) -0.0005(7) 0.0023(7) -0.0006(8)
N32 0.0159(8) 0.0149(8) 0.0184(9) -0.0013(7) 0.0028(7) -0.0027(7)
C33 0.0176(10) 0.0190(10) 0.0214(11) 0.0042(8) 0.0020(8) 0.0044(8)
C34 0.0231(11) 0.0285(12) 0.0229(11) 0.0086(9) 0.0007(9) 0.0087(9)
C35 0.0230(11) 0.0192(11) 0.0271(12) 0.0092(9) 0.0046(9) 0.0054(9)
C36 0.0196(10) 0.0164(10) 0.0190(10) 0.0040(8) 0.0035(8) 0.0021(8)
C41 0.0165(9) 0.0141(9) 0.0161(9) 0.0016(7) 0.0008(7) -0.0025(7)
C47 0.0171(10) 0.0159(10) 0.0183(10) 0.0024(8) -0.0011(8) -0.0030(8)
O47 0.0242(8) 0.0222(8) 0.0186(8) 0.0066(6) 0.0035(6) 0.0052(7)
O48 0.0188(8) 0.0241(8) 0.0263(8) 0.0099(6) 0.0016(6) 0.0033(6)
C42 0.0147(9) 0.0128(10) 0.0161(9) -0.0005(7) 0.0001(7) -0.0034(7)
O42 0.0170(7) 0.0194(7) 0.0144(7) 0.0013(5) 0.0035(5) 0.0023(5)
C43 0.0149(8) 0.0149(8) 0.0155(8) 0.0001(10) 0.0010(6) -0.0011(10)
C44 0.0167(9) 0.0191(11) 0.0148(9) 0.0015(7) -0.0001(7) -0.0017(7)
C45 0.0156(9) 0.0230(11) 0.0186(10) -0.0034(8) 0.0035(8) -0.0012(8)
C46 0.0139(9) 0.0149(9) 0.0226(10) -0.0004(8) 0.0004(8) 0.0003(8)
C48 0.0176(9) 0.0122(9) 0.0159(9) -0.0006(7) 0.0002(7) -0.0020(7)

loop_
_atom_type_symbol
_atom_type_description
_atom_type_scat_dispersion_real
_atom_type_scat_dispersion_imag
_atom_type_scat_source
C C 0.0033 0.0016 'International Tables Vol C Tables 4.2.6.8 and 6.1.1.4'
H H 0.0000 0.0000 'International Tables Vol C Tables 4.2.6.8 and 6.1.1.4'
N N 0.0061 0.0033 'International Tables Vol C Tables 4.2.6.8 and 6.1.1.4'
O O 0.0106 0.0060 'International Tables Vol C Tables 4.2.6.8 and 6.1.1.4'
Zn Zn 0.2839 1.4301 'International Tables Vol C Tables 4.2.6.8 and 6.1.1.4'

loop_
_geom_angle_atom_site_label_1
_geom_angle_atom_site_label_2
_geom_angle_atom_site_label_3
_geom_angle
_geom_angle_site_symmetry_1
_geom_angle_site_symmetry_3
_geom_angle_publ_flag
O22 Zn1 N11 85.70(6) . . ?
O22 Zn1 N31 88.89(6) . . ?
N11 Zn1 N31 172.86(7) . . ?
O22 Zn1 N12 164.86(6) . . ?
N11 Zn1 N12 79.74(7) . . ?
N31 Zn1 N12 105.27(7) . . ?
O22 Zn1 N32 94.17(7) . . ?
N11 Zn1 N32 104.85(7) . . ?
N31 Zn1 N32 80.16(7) . . ?
N12 Zn1 N32 93.55(7) . . ?
O22 Zn1 O42 92.59(6) . . ?
N11 Zn1 O42 93.34(6) . . ?
N31 Zn1 O42 82.24(6) . . ?
N12 Zn1 O42 84.20(7) . . ?
N32 Zn1 O42 161.00(6) . . ?
N11 C11 C16 116.76(17) . . ?
N11 C11 C12 108.11(16) . . ?
C16 C11 C12 110.08(17) . . ?
N11 C11 H11 107.2 . . ?
C16 C11 H11 107.2 . . ?
C12 C11 H11 107.2 . . ?
C28 N11 C11 119.50(17) . . ?
C28 N11 Zn1 128.01(14) . . ?
C11 N11 Zn1 112.41(13) . . ?
N12 C12 C13 112.42(16) . . ?
N12 C12 C11 108.10(16) . . ?
C13 C12 C11 111.02(17) . . ?
N12 C12 H12 108.4 . . ?
C13 C12 H12 108.4 . . ?
C11 C12 H12 108.4 . . ?
C12 N12 Zn1 109.95(12) . . ?
C12 N12 H12A 113.0(19) . . ?
Zn1 N12 H12A 104.8(19) . . ?
C12 N12 H12B 113(2) . . ?
Zn1 N12 H12B 110(2) . . ?
H12A N12 H12B 106(3) . . ?
C14 C13 C12 111.06(19) . . ?
C14 C13 H13A 109.4 . . ?
C12 C13 H13A 109.4 . . ?
C14 C13 H13B 109.4 . . ?
C12 C13 H13B 109.4 . . ?
H13A C13 H13B 108.0 . . ?
C15 C14 C13 110.37(17) . . ?
C15 C14 H14A 109.6 . . ?
C13 C14 H14A 109.6 . . ?
C15 C14 H14B 109.6 . . ?
C13 C14 H14B 109.6 . . ?
H14A C14 H14B 108.1 . . ?
C14 C15 C16 111.53(18) . . ?
C14 C15 H15A 109.3 . . ?
C16 C15 H15A 109.3 . . ?
C14 C15 H15B 109.3 . . ?
C16 C15 H15B 109.3 . . ?
H15A C15 H15B 108.0 . . ?
C15 C16 C11 111.42(18) . . ?
C15 C16 H16A 109.3 . . ?
C11 C16 H16A 109.3 . . ?
C15 C16 H16B 109.3 . . ?
C11 C16 H16B 109.3 . . ?
H16A C16 H16B 108.0 . . ?
C26 C21 C22 120.7(2) . . ?
C26 C21 C27 117.35(19) . . ?
C22 C21 C27 121.93(19) . . ?
O28 C27 O27 120.9(2) . . ?
O28 C27 C21 123.1(2) . . ?
O27 C27 C21 115.99(19) . . ?
C27 O27 H27 106(2) . . ?
O22 C22 C21 119.62(19) . . ?
O22 C22 C23 122.87(18) . . ?
C21 C22 C23 117.50(18) . . ?
C22 O22 Zn1 131.74(13) . . ?
C24 C23 C22 119.62(19) . . ?
C24 C23 C28 115.80(19) . . ?
C22 C23 C28 124.21(18) . . ?
C25 C24 C23 122.0(2) . . ?
C25 C24 H24 119.0 . . ?
C23 C24 H24 119.0 . . ?
C24 C25 C26 118.7(2) . . ?
C24 C25 H25 120.6 . . ?
C26 C25 H25 120.6 . . ?
C25 C26 C21 121.4(2) . . ?
C25 C26 H26 119.3 . . ?
C21 C26 H26 119.3 . . ?
N11 C28 C23 126.43(19) . . ?
N11 C28 H28 116.8 . . ?
C23 C28 H28 116.8 . . ?
N31 C31 C36 116.00(16) . . ?
N31 C31 C32 107.73(16) . . ?
C36 C31 C32 110.67(17) . . ?
N31 C31 H31 107.4 . . ?
C36 C31 H31 107.4 . . ?
C32 C31 H31 107.4 . . ?
C48 N31 C31 120.12(17) . . ?
C48 N31 Zn1 126.71(14) . . ?
C31 N31 Zn1 112.00(12) . . ?
N32 C32 C33 112.66(17) . . ?
N32 C32 C31 108.77(16) . . ?
C33 C32 C31 110.37(17) . . ?
N32 C32 H32 108.3 . . ?
C33 C32 H32 108.3 . . ?
C31 C32 H32 108.3 . . ?
C32 N32 Zn1 109.14(13) . . ?
C32 N32 H32A 109(2) . . ?
Zn1 N32 H32A 110.9(19) . . ?
C32 N32 H32B 104.7(18) . . ?
Zn1 N32 H32B 112.3(19) . . ?
H32A N32 H32B 111(3) . . ?
C34 C33 C32 111.99(17) . . ?
C34 C33 H33A 109.2 . . ?
C32 C33 H33A 109.2 . . ?
C34 C33 H33B 109.2 . . ?
C32 C33 H33B 109.2 . . ?
H33A C33 H33B 107.9 . . ?
C35 C34 C33 110.39(19) . . ?
C35 C34 H34A 109.6 . . ?
C33 C34 H34A 109.6 . . ?
C35 C34 H34B 109.6 . . ?
C33 C34 H34B 109.6 . . ?
H34A C34 H34B 108.1 . . ?
C34 C35 C36 111.26(19) . . ?
C34 C35 H35A 109.4 . . ?
C36 C35 H35A 109.4 . . ?
C34 C35 H35B 109.4 . . ?
C36 C35 H35B 109.4 . . ?
H35A C35 H35B 108.0 . . ?
C35 C36 C31 110.67(17) . . ?
C35 C36 H36A 109.5 . . ?
C31 C36 H36A 109.5 . . ?
C35 C36 H36B 109.5 . . ?
C31 C36 H36B 109.5 . . ?
H36A C36 H36B 108.1 . . ?
C46 C41 C42 120.43(18) . . ?
C46 C41 C47 119.71(19) . . ?
C42 C41 C47 119.84(19) . . ?
O48 C47 O47 121.46(19) . . ?
O48 C47 C41 122.54(19) . . ?
O47 C47 C41 115.97(18) . . ?
C47 O47 H47 102.6(17) . . ?
O42 C42 C41 120.07(18) . . ?
O42 C42 C43 121.89(18) . . ?
C41 C42 C43 118.04(18) . . ?
C42 O42 Zn1 123.72(13) . . ?
C44 C43 C42 119.2(2) . . ?
C44 C43 C48 116.96(18) . . ?
C42 C43 C48 123.85(17) . . ?
C45 C44 C43 122.15(19) . . ?
C45 C44 H44 118.9 . . ?
C43 C44 H44 118.9 . . ?
C46 C45 C44 118.79(19) . . ?
C46 C45 H45 120.6 . . ?
C44 C45 H45 120.6 . . ?
C45 C46 C41 121.3(2) . . ?
C45 C46 H46 119.3 . . ?
C41 C46 H46 119.3 . . ?
N31 C48 C43 125.04(18) . . ?
N31 C48 H48 117.5 . . ?
C43 C48 H48 117.5 . . ?

loop_
_geom_bond_atom_site_label_1
_geom_bond_atom_site_label_2
_geom_bond_distance
_geom_bond_site_symmetry_2
_geom_bond_publ_flag
Zn1 O22 2.0874(15) . ?
Zn1 N11 2.1223(17) . ?
Zn1 N31 2.1244(17) . ?
Zn1 N12 2.1482(19) . ?
Zn1 N32 2.1517(19) . ?
Zn1 O42 2.1535(15) . ?
C11 N11 1.481(3) . ?
C11 C16 1.530(3) . ?
C11 C12 1.532(3) . ?
C11 H11 1.0000 . ?
N11 C28 1.281(3) . ?
C12 N12 1.483(3) . ?
C12 C13 1.529(3) . ?
C12 H12 1.0000 . ?
N12 H12A 0.83(3) . ?
N12 H12B 0.77(3) . ?
C13 C14 1.527(3) . ?
C13 H13A 0.9900 . ?
C13 H13B 0.9900 . ?
C14 C15 1.526(4) . ?
C14 H14A 0.9900 . ?
C14 H14B 0.9900 . ?
C15 C16 1.527(3) . ?
C15 H15A 0.9900 . ?
C15 H15B 0.9900 . ?
C16 H16A 0.9900 . ?
C16 H16B 0.9900 . ?
C21 C26 1.393(3) . ?
C21 C22 1.424(3) . ?
C21 C27 1.488(3) . ?
C27 O28 1.216(3) . ?
C27 O27 1.333(3) . ?
O27 H27 0.78(3) . ?
C22 O22 1.313(3) . ?
C22 C23 1.429(3) . ?
C23 C24 1.405(3) . ?
C23 C28 1.457(3) . ?
C24 C25 1.381(3) . ?
C24 H24 0.9500 . ?
C25 C26 1.392(3) . ?
C25 H25 0.9500 . ?
C26 H26 0.9500 . ?
C28 H28 0.9500 . ?
C31 N31 1.473(3) . ?
C31 C36 1.534(3) . ?
C31 C32 1.537(3) . ?
C31 H31 1.0000 . ?
N31 C48 1.281(3) . ?
C32 N32 1.481(3) . ?
C32 C33 1.529(3) . ?
C32 H32 1.0000 . ?
N32 H32A 0.80(3) . ?
N32 H32B 0.81(3) . ?
C33 C34 1.526(3) . ?
C33 H33A 0.9900 . ?
C33 H33B 0.9900 . ?
C34 C35 1.526(3) . ?
C34 H34A 0.9900 . ?
C34 H34B 0.9900 . ?
C35 C36 1.530(3) . ?
C35 H35A 0.9900 . ?
C35 H35B 0.9900 . ?
C36 H36A 0.9900 . ?
C36 H36B 0.9900 . ?
C41 C46 1.394(3) . ?
C41 C42 1.417(3) . ?
C41 C47 1.493(3) . ?
C47 O48 1.227(3) . ?
C47 O47 1.318(3) . ?
O47 H47 0.89(3) . ?
C42 O42 1.322(2) . ?
C42 C43 1.423(3) . ?
C43 C44 1.398(3) . ?
C43 C48 1.462(3) . ?
C44 C45 1.384(3) . ?
C44 H44 0.9500 . ?
C45 C46 1.381(3) . ?
C45 H45 0.9500 . ?
C46 H46 0.9500 . ?
C48 H48 0.9500 . ?

loop_
_geom_hbond_atom_site_label_D
_geom_hbond_atom_site_label_H
_geom_hbond_atom_site_label_A
_geom_hbond_distance_DH
_geom_hbond_distance_HA
_geom_hbond_distance_DA
_geom_hbond_angle_DHA
_geom_hbond_site_symmetry_A
N32 H32A O48 0.80(3) 2.27(3) 3.059(2) 171(3) 2_546
O27 H27 O22 0.78(3) 1.74(3) 2.490(2) 160(3) .
O47 H47 O42 0.89(3) 1.55(3) 2.424(2) 165(3) .

loop_
_geom_torsion_atom_site_label_1
_geom_torsion_atom_site_label_2
_geom_torsion_atom_site_label_3
_geom_torsion_atom_site_label_4
_geom_torsion
_geom_torsion_site_symmetry_1
_geom_torsion_site_symmetry_2
_geom_torsion_site_symmetry_3
_geom_torsion_site_symmetry_4
_geom_torsion_publ_flag
C16 C11 N11 C28 -16.3(3) . . . . ?
C12 C11 N11 C28 -141.04(19) . . . . ?
C16 C11 N11 Zn1 160.58(15) . . . . ?
C12 C11 N11 Zn1 35.87(18) . . . . ?
O22 Zn1 N11 C28 -9.65(18) . . . . ?
N12 Zn1 N11 C28 166.18(19) . . . . ?
N32 Zn1 N11 C28 -102.84(18) . . . . ?
O42 Zn1 N11 C28 82.70(18) . . . . ?
O22 Zn1 N11 C11 173.76(13) . . . . ?
N12 Zn1 N11 C11 -10.40(13) . . . . ?
N32 Zn1 N11 C11 80.58(14) . . . . ?
O42 Zn1 N11 C11 -93.89(13) . . . . ?
N11 C11 C12 N12 -51.1(2) . . . . ?
C16 C11 C12 N12 -179.72(16) . . . . ?
N11 C11 C12 C13 -174.86(16) . . . . ?
C16 C11 C12 C13 56.5(2) . . . . ?
C13 C12 N12 Zn1 165.13(13) . . . . ?
C11 C12 N12 Zn1 42.24(19) . . . . ?
O22 Zn1 N12 C12 -1.9(4) . . . . ?
N11 Zn1 N12 C12 -18.02(13) . . . . ?
N31 Zn1 N12 C12 156.76(13) . . . . ?
N32 Zn1 N12 C12 -122.48(14) . . . . ?
O42 Zn1 N12 C12 76.45(14) . . . . ?
N12 C12 C13 C14 -178.64(17) . . . . ?
C11 C12 C13 C14 -57.4(2) . . . . ?
C12 C13 C14 C15 56.4(2) . . . . ?
C13 C14 C15 C16 -55.7(3) . . . . ?
C14 C15 C16 C11 55.9(3) . . . . ?
N11 C11 C16 C15 -179.49(18) . . . . ?
C12 C11 C16 C15 -55.8(2) . . . . ?
C26 C21 C27 O28 -2.1(3) . . . . ?
C22 C21 C27 O28 178.3(2) . . . . ?
C26 C21 C27 O27 178.05(19) . . . . ?
C22 C21 C27 O27 -1.6(3) . . . . ?
C26 C21 C22 O22 179.91(19) . . . . ?
C27 C21 C22 O22 -0.5(3) . . . . ?
C26 C21 C22 C23 1.1(3) . . . . ?
C27 C21 C22 C23 -179.25(18) . . . . ?
C21 C22 O22 Zn1 -173.66(14) . . . . ?
C23 C22 O22 Zn1 5.0(3) . . . . ?
N11 Zn1 O22 C22 2.13(18) . . . . ?
N31 Zn1 O22 C22 -173.21(18) . . . . ?
N12 Zn1 O22 C22 -13.7(4) . . . . ?
N32 Zn1 O22 C22 106.74(18) . . . . ?
O42 Zn1 O22 C22 -91.03(18) . . . . ?
O22 C22 C23 C24 179.73(19) . . . . ?
C21 C22 C23 C24 -1.5(3) . . . . ?
O22 C22 C23 C28 -7.6(3) . . . . ?
C21 C22 C23 C28 171.11(18) . . . . ?
C22 C23 C24 C25 0.7(3) . . . . ?
C28 C23 C24 C25 -172.6(2) . . . . ?
C23 C24 C25 C26 0.6(3) . . . . ?
C24 C25 C26 C21 -1.0(3) . . . . ?
C22 C21 C26 C25 0.1(3) . . . . ?
C27 C21 C26 C25 -179.5(2) . . . . ?
C11 N11 C28 C23 -173.18(18) . . . . ?
Zn1 N11 C28 C23 10.4(3) . . . . ?
C24 C23 C28 N11 172.4(2) . . . . ?
C22 C23 C28 N11 -0.5(3) . . . . ?
C36 C31 N31 C48 -6.7(3) . . . . ?
C32 C31 N31 C48 -131.31(19) . . . . ?
C36 C31 N31 Zn1 161.74(14) . . . . ?
C32 C31 N31 Zn1 37.11(17) . . . . ?
O22 Zn1 N31 C48 61.30(17) . . . . ?
N12 Zn1 N31 C48 -113.26(17) . . . . ?
N32 Zn1 N31 C48 155.73(18) . . . . ?
O42 Zn1 N31 C48 -31.47(17) . . . . ?
O22 Zn1 N31 C31 -106.20(13) . . . . ?
N12 Zn1 N31 C31 79.25(14) . . . . ?
N32 Zn1 N31 C31 -11.77(13) . . . . ?
O42 Zn1 N31 C31 161.04(13) . . . . ?
N31 C31 C32 N32 -52.1(2) . . . . ?
C36 C31 C32 N32 -179.91(16) . . . . ?
N31 C31 C32 C33 -176.21(16) . . . . ?
C36 C31 C32 C33 56.0(2) . . . . ?
C33 C32 N32 Zn1 164.48(14) . . . . ?
C31 C32 N32 Zn1 41.78(18) . . . . ?
O22 Zn1 N32 C32 71.17(13) . . . . ?
N11 Zn1 N32 C32 157.82(13) . . . . ?
N31 Zn1 N32 C32 -16.97(13) . . . . ?
N12 Zn1 N32 C32 -121.87(14) . . . . ?
O42 Zn1 N32 C32 -39.4(3) . . . . ?
N32 C32 C33 C34 -177.86(18) . . . . ?
C31 C32 C33 C34 -56.1(2) . . . . ?
C32 C33 C34 C35 56.0(3) . . . . ?
C33 C34 C35 C36 -56.2(3) . . . . ?
C34 C35 C36 C31 57.0(2) . . . . ?
N31 C31 C36 C35 -179.88(17) . . . . ?
C32 C31 C36 C35 -56.8(2) . . . . ?
C46 C41 C47 O48 1.2(3) . . . . ?
C42 C41 C47 O48 -177.2(2) . . . . ?
C46 C41 C47 O47 179.23(19) . . . . ?
C42 C41 C47 O47 0.8(3) . . . . ?
C46 C41 C42 O42 -178.16(19) . . . . ?
C47 C41 C42 O42 0.2(3) . . . . ?
C46 C41 C42 C43 2.7(3) . . . . ?
C47 C41 C42 C43 -178.92(19) . . . . ?
C41 C42 O42 Zn1 145.17(15) . . . . ?
C43 C42 O42 Zn1 -35.7(3) . . . . ?
O22 Zn1 O42 C42 -45.32(15) . . . . ?
N11 Zn1 O42 C42 -131.16(15) . . . . ?
N31 Zn1 O42 C42 43.20(15) . . . . ?
N12 Zn1 O42 C42 149.52(15) . . . . ?
N32 Zn1 O42 C42 65.5(3) . . . . ?
O42 C42 C43 C44 -179.27(19) . . . . ?
C41 C42 C43 C44 -0.1(3) . . . . ?
O42 C42 C43 C48 -0.4(3) . . . . ?
C41 C42 C43 C48 178.8(2) . . . . ?
C42 C43 C44 C45 -2.4(3) . . . . ?
C48 C43 C44 C45 178.57(19) . . . . ?
C43 C44 C45 C46 2.4(3) . . . . ?
C44 C45 C46 C41 0.3(3) . . . . ?
C42 C41 C46 C45 -2.8(3) . . . . ?
C47 C41 C46 C45 178.8(2) . . . . ?
C31 N31 C48 C43 178.62(19) . . . . ?
Zn1 N31 C48 C43 12.0(3) . . . . ?
C44 C43 C48 N31 -167.4(2) . . . . ?
C42 C43 C48 N31 13.6(3) . . . . ?
